data_4309874
loop_
_publ_author_name
'P. Chandrasekaran'
'Joel T. Mague'
'Maravanji S. Balakrishna'

_publ_section_title
;
Cyclodiphosphazanes with Hemilabile Ponytails: Synthesis, Transition
Metal Chemistry (Ru(II), Rh(I), Pd(II), Pt(II)), and Crystal and Molecular
Structures of Mononuclear (Pd(II), Rh(I)) and Bi- and Tetranuclear
Rhodium(I) Complexes
;
_journal_name_full 'Inorganic Chemistry'
_journal_page_first 7925
_journal_page_last 7932
_journal_paper_doi 10.1021/ic0509478
_journal_volume 44
_journal_year 2005
_chemical_formula_moiety 'C20 H41 Cl2 N5 O4 P2 Rh2'
_chemical_formula_sum 'C20 H41 Cl2 N5 O4 P2 Rh2'
_chemical_formula_weight 754.24
_chemical_name_systematic
; 
 ? 
;
_space_group_IT_number 14
_symmetry_cell_setting monoclinic
_symmetry_space_group_name_Hall '-P 2ybc'
_symmetry_space_group_name_H-M 'P 1 21/c 1'
_atom_sites_solution_hydrogens geom
_atom_sites_solution_primary direct
_atom_sites_solution_secondary difmap
_audit_creation_method SHELXL-97
_cell_angle_alpha 90.00
_cell_angle_beta 109.882(1)
_cell_angle_gamma 90.00
_cell_formula_units_Z 4
_cell_length_a 14.078(1)
_cell_length_b 12.709(1)
_cell_length_c 18.035(2)
_cell_measurement_reflns_used 7788
_cell_measurement_temperature 100(2)
_cell_measurement_theta_max 28.27
_cell_measurement_theta_min 2.22
_cell_volume 3034.4(5)
_computing_cell_refinement 'Bruker SMART (Bruker-AXS, 2000)'
_computing_data_collection 'Bruker SMART (Bruker-AXS, 2000)'
_computing_data_reduction 'Bruker SAINT+ (Bruker-AXS, 2002)'
_computing_molecular_graphics 'Bruker SHELXTL (Bruker-AXS, 2000a)'
_computing_publication_material 'Bruker SHELXTL (Bruker-AXS, 2000a)'
_computing_structure_refinement 'SHELXL-97 (Sheldrick, 1997)'
_computing_structure_solution 'SHELXS-97 (Sheldrick, 1997)'
_diffrn_ambient_temperature 100(2)
_diffrn_measured_fraction_theta_full 0.981
_diffrn_measured_fraction_theta_max 0.981
_diffrn_measurement_device_type 'BRUKER-AXS APEX CCD area detector'
_diffrn_measurement_method 'phi and omega scans'
_diffrn_radiation_monochromator graphite
_diffrn_radiation_source 'fine-focus sealed tube'
_diffrn_radiation_type MoK\a
_diffrn_radiation_wavelength 0.71073
_diffrn_reflns_av_R_equivalents 0.0283
_diffrn_reflns_av_sigmaI/netI 0.0287
_diffrn_reflns_limit_h_max 18
_diffrn_reflns_limit_h_min -18
_diffrn_reflns_limit_k_max 16
_diffrn_reflns_limit_k_min -16
_diffrn_reflns_limit_l_max 23
_diffrn_reflns_limit_l_min -23
_diffrn_reflns_number 26237
_diffrn_reflns_theta_full 27.75
_diffrn_reflns_theta_max 27.75
_diffrn_reflns_theta_min 1.54
_exptl_absorpt_coefficient_mu 1.403
_exptl_absorpt_correction_T_max 0.8225
_exptl_absorpt_correction_T_min 0.7028
_exptl_absorpt_correction_type multi-scan
_exptl_absorpt_process_details 'SADABS (Sheldrick, 2000)'
_exptl_crystal_colour Yellow
_exptl_crystal_density_diffrn 1.651
_exptl_crystal_density_method 'not measured'
_exptl_crystal_description Block
_exptl_crystal_F_000 1528
_exptl_crystal_size_max 0.21
_exptl_crystal_size_mid 0.20
_exptl_crystal_size_min 0.14
_refine_diff_density_max 0.779
_refine_diff_density_min -0.632
_refine_diff_density_rms 0.091
_refine_ls_extinction_method none
_refine_ls_goodness_of_fit_ref 1.050
_refine_ls_hydrogen_treatment constr
_refine_ls_matrix_type full
_refine_ls_number_parameters 348
_refine_ls_number_reflns 7018
_refine_ls_number_restraints 44
_refine_ls_restrained_S_all 1.065
_refine_ls_R_factor_all 0.0329
_refine_ls_R_factor_gt 0.0273
_refine_ls_shift/su_max 0.005
_refine_ls_shift/su_mean 0.000
_refine_ls_structure_factor_coef Fsqd
_refine_ls_weighting_details 'calc w=1/[\s^2^(Fo^2^)+(0.0300P)^2^+2.1865P] where P=(Fo^2^+2Fc^2^)/3'
_refine_ls_weighting_scheme calc
_refine_ls_wR_factor_gt 0.0629
_refine_ls_wR_factor_ref 0.0650
_reflns_number_gt 6184
_reflns_number_total 7018
_reflns_threshold_expression >2\s(I)
_cod_data_source_file ic0509478si20050611_094121.cif
_cod_data_source_block msb166
_cod_depositor_comments
;
The following automatic conversions were performed:
'_symmetry_cell_setting' value 'Monoclinic' changed to 'monoclinic'
according to '/home/saulius/struct/CIF-dictionaries/cif_core.dic'
dictionary named 'cif_core.dic' version 2.4.1 from 2010-06-29.

Automatic conversion script
Id: cif_fix_enum 1527 2010-12-29 10:47:43Z saulius 
;
_cod_database_code 4309874

loop_
_symmetry_equiv_pos_as_xyz
'x, y, z'
'-x, y+1/2, -z+1/2'
'-x, -y, -z'
'x, -y-1/2, z-1/2'

loop_
_atom_site_label
_atom_site_type_symbol
_atom_site_fract_x
_atom_site_fract_y
_atom_site_fract_z
_atom_site_U_iso_or_equiv
_atom_site_adp_type
_atom_site_occupancy
_atom_site_symmetry_multiplicity
_atom_site_calc_flag
_atom_site_refinement_flags
_atom_site_disorder_assembly
_atom_site_disorder_group
Rh1 Rh 0.390450(13) 0.280675(14) 1.131928(10) 0.01650(5) Uani 1 1 d . A .
Rh2 Rh 0.046591(13) 0.174143(15) 0.851844(11) 0.01682(5) Uani 1 1 d . . .
Cl1 Cl 0.41290(5) 0.41737(5) 1.22892(4) 0.03068(15) Uani 1 1 d . . .
Cl2 Cl -0.12785(4) 0.22643(5) 0.80314(4) 0.02777(14) Uani 1 1 d . A .
P1 P 0.35399(4) 0.17255(5) 1.03245(3) 0.01485(12) Uani 1 1 d . . .
P2 P 0.20557(4) 0.13066(5) 0.90935(3) 0.01593(12) Uani 1 1 d . A .
O1 O 0.44683(12) 0.10214(13) 1.02889(9) 0.0201(4) Uani 1 1 d . A .
O2 O 0.17492(14) 0.29604(18) 1.11491(12) 0.0366(5) Uani 1 1 d . A .
O3 O 0.24496(12) 0.04152(13) 0.86344(9) 0.0213(4) Uani 1 1 d D . .
O4 O 0.06022(17) 0.35217(19) 0.95979(14) 0.0534(7) Uani 1 1 d . . .
N1 N 0.30150(14) 0.21822(15) 0.93941(11) 0.0154(4) Uani 1 1 d . A .
N2 N 0.25179(15) 0.09225(16) 1.00485(11) 0.0192(4) Uani 1 1 d . A .
N3 N 0.55395(15) 0.26250(17) 1.16803(12) 0.0208(4) Uani 1 1 d . . .
C1 C 0.25660(19) 0.2904(2) 1.11727(14) 0.0221(5) Uani 1 1 d . . .
C2 C 0.53518(18) 0.0871(2) 1.09911(14) 0.0220(5) Uani 1 1 d . . .
H2A H 0.5789 0.0319 1.0889 0.026 Uiso 1 1 calc R A .
H2B H 0.5135 0.0629 1.1431 0.026 Uiso 1 1 calc R . .
C3 C 0.59418(18) 0.1874(2) 1.12223(15) 0.0236(5) Uani 1 1 d . A .
H3A H 0.6648 0.1697 1.1541 0.028 Uiso 1 1 calc R . .
H3B H 0.5954 0.2232 1.0738 0.028 Uiso 1 1 calc R . .
C4 C 0.6032(2) 0.3660(2) 1.16656(16) 0.0294(6) Uani 1 1 d . A .
H4A H 0.5851 0.4156 1.2012 0.044 Uiso 1 1 calc R . .
H4B H 0.5801 0.3935 1.1126 0.044 Uiso 1 1 calc R . .
H4C H 0.6767 0.3569 1.1849 0.044 Uiso 1 1 calc R . .
C5 C 0.58646(19) 0.2252(2) 1.25141(14) 0.0258(6) Uani 1 1 d . A .
H5A H 0.5591 0.1547 1.2531 0.039 Uiso 1 1 calc R . .
H5B H 0.5612 0.2737 1.2827 0.039 Uiso 1 1 calc R . .
H5C H 0.6604 0.2227 1.2732 0.039 Uiso 1 1 calc R . .
C6 C 0.0600(2) 0.2798(2) 0.92186(16) 0.0304(6) Uani 1 1 d . A .
N4 N 0.0129(3) 0.0512(3) 0.7612(3) 0.0231(9) Uani 0.655(4) 1 d PDU A 1
C7 C 0.1967(3) 0.0249(4) 0.7798(2) 0.0246(9) Uani 0.655(4) 1 d PD A 1
H7A H 0.2394 -0.0214 0.7600 0.030 Uiso 0.655(4) 1 calc PR A 1
H7B H 0.1889 0.0931 0.7518 0.030 Uiso 0.655(4) 1 calc PR A 1
C8 C 0.0950(3) -0.0248(3) 0.7635(3) 0.0283(8) Uani 0.655(4) 1 d PD A 1
H8A H 0.0760 -0.0620 0.7123 0.034 Uiso 0.655(4) 1 calc PR A 1
H8B H 0.1001 -0.0780 0.8048 0.034 Uiso 0.655(4) 1 calc PR A 1
C9 C -0.0733(4) -0.0142(5) 0.7652(4) 0.0408(14) Uani 0.655(4) 1 d PDU A 1
H9A H -0.0885 -0.0689 0.7245 0.061 Uiso 0.655(4) 1 calc PR A 1
H9B H -0.1328 0.0305 0.7565 0.061 Uiso 0.655(4) 1 calc PR A 1
H9C H -0.0551 -0.0472 0.8173 0.061 Uiso 0.655(4) 1 calc PR A 1
C10 C -0.0200(5) 0.1071(5) 0.6837(3) 0.0359(13) Uani 0.655(4) 1 d PDU A 1
H10A H -0.0358 0.0554 0.6409 0.054 Uiso 0.655(4) 1 calc PR A 1
H10B H 0.0344 0.1533 0.6809 0.054 Uiso 0.655(4) 1 calc PR A 1
H10C H -0.0803 0.1492 0.6784 0.054 Uiso 0.655(4) 1 calc PR A 1
N4A N 0.0180(7) 0.0838(7) 0.7433(6) 0.0231(9) Uani 0.345(4) 1 d PDU A 2
C7A C 0.1791(6) -0.0225(7) 0.7991(4) 0.0246(9) Uani 0.345(4) 1 d PD A 2
H7C H 0.1384 -0.0689 0.8207 0.030 Uiso 0.345(4) 1 calc PR A 2
H7D H 0.2218 -0.0681 0.7789 0.030 Uiso 0.345(4) 1 calc PR A 2
C8A C 0.1095(5) 0.0374(6) 0.7321(5) 0.0283(8) Uani 0.345(4) 1 d PD A 2
H8C H 0.0869 -0.0100 0.6858 0.034 Uiso 0.345(4) 1 calc PR A 2
H8D H 0.1483 0.0952 0.7191 0.034 Uiso 0.345(4) 1 calc PR A 2
C9A C -0.0542(10) -0.0028(11) 0.7414(8) 0.0408(14) Uani 0.345(4) 1 d PDU A 2
H9D H -0.0683 -0.0430 0.6924 0.061 Uiso 0.345(4) 1 calc PR A 2
H9E H -0.1172 0.0271 0.7439 0.061 Uiso 0.345(4) 1 calc PR A 2
H9F H -0.0244 -0.0495 0.7867 0.061 Uiso 0.345(4) 1 calc PR A 2
C10A C -0.0279(10) 0.1528(9) 0.6755(7) 0.0359(13) Uani 0.345(4) 1 d PDU A 2
H10D H -0.0412 0.1125 0.6266 0.054 Uiso 0.345(4) 1 calc PR A 2
H10E H 0.0184 0.2108 0.6766 0.054 Uiso 0.345(4) 1 calc PR A 2
H10F H -0.0915 0.1811 0.6779 0.054 Uiso 0.345(4) 1 calc PR A 2
C11 C 0.32923(19) 0.30966(19) 0.89993(14) 0.0201(5) Uani 1 1 d . . .
C12 C 0.4430(2) 0.3112(2) 0.91949(18) 0.0341(7) Uani 1 1 d . A .
H12A H 0.4761 0.3208 0.9764 0.051 Uiso 1 1 calc R . .
H12B H 0.4614 0.3693 0.8913 0.051 Uiso 1 1 calc R . .
H12C H 0.4649 0.2445 0.9034 0.051 Uiso 1 1 calc R . .
C13 C 0.2943(2) 0.4107(2) 0.92846(17) 0.0319(6) Uani 1 1 d . A .
H13A H 0.2207 0.4096 0.9143 0.048 Uiso 1 1 calc R . .
H13B H 0.3142 0.4714 0.9036 0.048 Uiso 1 1 calc R . .
H13C H 0.3257 0.4160 0.9859 0.048 Uiso 1 1 calc R . .
C14 C 0.2788(2) 0.2974(2) 0.81102(15) 0.0296(6) Uani 1 1 d . A .
H14A H 0.3028 0.2327 0.7937 0.044 Uiso 1 1 calc R . .
H14B H 0.2958 0.3579 0.7843 0.044 Uiso 1 1 calc R . .
H14C H 0.2054 0.2937 0.7980 0.044 Uiso 1 1 calc R . .
C15 C 0.2266(2) -0.0002(2) 1.04490(16) 0.0322(6) Uani 1 1 d D . .
C16 C 0.1263(5) -0.0301(5) 1.0148(4) 0.0428(11) Uani 0.509(3) 1 d PD A 1
H16A H 0.0836 0.0274 1.0218 0.064 Uiso 0.509(3) 1 calc PR A 1
H16B H 0.1158 -0.0927 1.0428 0.064 Uiso 0.509(3) 1 calc PR A 1
H16C H 0.1082 -0.0462 0.9586 0.064 Uiso 0.509(3) 1 calc PR A 1
C17 C 0.3030(5) -0.0929(4) 1.0354(4) 0.0364(10) Uani 0.509(3) 1 d PD A 1
H17A H 0.2843 -0.1126 0.9797 0.055 Uiso 0.509(3) 1 calc PR A 1
H17B H 0.2975 -0.1546 1.0663 0.055 Uiso 0.509(3) 1 calc PR A 1
H17C H 0.3726 -0.0669 1.0544 0.055 Uiso 0.509(3) 1 calc PR A 1
C18 C 0.2697(5) 0.0177(5) 1.1352(3) 0.0410(11) Uani 0.509(3) 1 d PD A 1
H18A H 0.2304 0.0725 1.1498 0.062 Uiso 0.509(3) 1 calc PR A 1
H18B H 0.3404 0.0399 1.1504 0.062 Uiso 0.509(3) 1 calc PR A 1
H18C H 0.2655 -0.0479 1.1624 0.062 Uiso 0.509(3) 1 calc PR A 1
C16A C 0.1419(5) 0.0438(5) 1.0797(4) 0.0428(11) Uani 0.491(3) 1 d PD A 2
H16D H 0.1726 0.0961 1.1208 0.064 Uiso 0.491(3) 1 calc PR A 2
H16E H 0.1153 -0.0147 1.1022 0.064 Uiso 0.491(3) 1 calc PR A 2
H16F H 0.0867 0.0764 1.0371 0.064 Uiso 0.491(3) 1 calc PR A 2
C17A C 0.1611(5) -0.0814(4) 0.9813(4) 0.0364(10) Uani 0.491(3) 1 d PD A 2
H17D H 0.2037 -0.1154 0.9552 0.055 Uiso 0.491(3) 1 calc PR A 2
H17E H 0.1056 -0.0442 0.9420 0.055 Uiso 0.491(3) 1 calc PR A 2
H17F H 0.1334 -0.1349 1.0074 0.055 Uiso 0.491(3) 1 calc PR A 2
C18A C 0.3069(5) -0.0477(5) 1.1040(4) 0.0410(11) Uani 0.491(3) 1 d PD A 2
H18D H 0.3448 0.0060 1.1414 0.062 Uiso 0.491(3) 1 calc PR A 2
H18E H 0.3517 -0.0823 1.0802 0.062 Uiso 0.491(3) 1 calc PR A 2
H18F H 0.2804 -0.1001 1.1318 0.062 Uiso 0.491(3) 1 calc PR A 2
N5 N 0.2733(4) 0.6681(3) -0.0220(3) 0.0926(15) Uani 1 1 d . . .
C19 C 0.2073(2) 0.5735(2) 0.07675(18) 0.0368(7) Uani 1 1 d . . .
H19A H 0.2629 0.5349 0.1149 0.055 Uiso 1 1 calc R . .
H19B H 0.1538 0.5240 0.0485 0.055 Uiso 1 1 calc R . .
H19C H 0.1802 0.6253 0.1046 0.055 Uiso 1 1 calc R . .
C20 C 0.2442(3) 0.6271(3) 0.0208(2) 0.0496(9) Uani 1 1 d . . .

loop_
_atom_site_aniso_label
_atom_site_aniso_U_11
_atom_site_aniso_U_22
_atom_site_aniso_U_33
_atom_site_aniso_U_23
_atom_site_aniso_U_13
_atom_site_aniso_U_12
Rh1 0.01652(10) 0.01953(10) 0.01292(9) -0.00137(7) 0.00432(7) 0.00208(7)
Rh2 0.01317(9) 0.01950(10) 0.01742(10) -0.00179(7) 0.00472(7) -0.00090(7)
Cl1 0.0359(4) 0.0296(3) 0.0248(3) -0.0112(3) 0.0079(3) 0.0006(3)
Cl2 0.0150(3) 0.0361(4) 0.0298(3) -0.0023(3) 0.0045(2) 0.0032(2)
P1 0.0148(3) 0.0177(3) 0.0122(3) 0.0011(2) 0.0048(2) 0.0030(2)
P2 0.0153(3) 0.0170(3) 0.0150(3) -0.0007(2) 0.0046(2) 0.0007(2)
O1 0.0184(8) 0.0259(9) 0.0142(8) -0.0013(7) 0.0032(6) 0.0081(7)
O2 0.0231(10) 0.0551(14) 0.0349(11) -0.0057(10) 0.0141(9) 0.0043(9)
O3 0.0188(8) 0.0238(9) 0.0190(8) -0.0054(7) 0.0037(7) 0.0024(7)
O4 0.0445(13) 0.0521(15) 0.0466(14) -0.0251(12) -0.0066(11) 0.0217(11)
N1 0.0141(9) 0.0189(10) 0.0122(9) 0.0018(8) 0.0030(7) -0.0002(7)
N2 0.0193(10) 0.0198(10) 0.0176(10) 0.0037(8) 0.0050(8) -0.0010(8)
N3 0.0167(10) 0.0250(11) 0.0174(10) 0.0005(8) 0.0016(8) -0.0011(8)
C1 0.0251(13) 0.0234(13) 0.0170(11) -0.0031(10) 0.0064(10) 0.0036(10)
C2 0.0176(12) 0.0268(13) 0.0180(11) 0.0016(10) 0.0016(9) 0.0078(10)
C3 0.0167(12) 0.0323(14) 0.0210(12) 0.0028(11) 0.0055(10) 0.0038(10)
C4 0.0237(13) 0.0302(15) 0.0308(14) 0.0011(12) 0.0046(11) -0.0058(11)
C5 0.0237(13) 0.0316(15) 0.0172(12) 0.0017(11) 0.0005(10) 0.0013(11)
C6 0.0221(13) 0.0341(16) 0.0271(14) -0.0048(12) -0.0017(11) 0.0114(11)
N4 0.0153(12) 0.025(3) 0.029(2) -0.0080(18) 0.0071(14) -0.0061(17)
C7 0.0216(18) 0.030(3) 0.022(2) -0.0119(18) 0.0068(14) -0.0005(17)
C8 0.0241(18) 0.026(2) 0.035(2) -0.0152(16) 0.0105(15) -0.0037(15)
C9 0.028(3) 0.038(2) 0.056(4) -0.020(3) 0.015(2) -0.0167(19)
C10 0.0316(19) 0.049(4) 0.026(2) -0.013(3) 0.0083(16) 0.005(3)
N4A 0.0153(12) 0.025(3) 0.029(2) -0.0080(18) 0.0071(14) -0.0061(17)
C7A 0.0216(18) 0.030(3) 0.022(2) -0.0119(18) 0.0068(14) -0.0005(17)
C8A 0.0241(18) 0.026(2) 0.035(2) -0.0152(16) 0.0105(15) -0.0037(15)
C9A 0.028(3) 0.038(2) 0.056(4) -0.020(3) 0.015(2) -0.0167(19)
C10A 0.0316(19) 0.049(4) 0.026(2) -0.013(3) 0.0083(16) 0.005(3)
C11 0.0235(13) 0.0207(12) 0.0165(11) 0.0038(9) 0.0075(10) -0.0013(9)
C12 0.0253(14) 0.0408(17) 0.0367(16) 0.0156(13) 0.0111(12) -0.0033(12)
C13 0.0469(17) 0.0222(14) 0.0306(14) 0.0046(11) 0.0182(13) 0.0007(12)
C14 0.0368(16) 0.0346(15) 0.0173(12) 0.0046(11) 0.0091(11) -0.0024(12)
C15 0.0561(19) 0.0197(13) 0.0227(13) 0.0009(11) 0.0161(13) -0.0106(12)
C16 0.052(3) 0.040(3) 0.040(2) 0.009(2) 0.020(2) -0.016(2)
C17 0.051(3) 0.0185(19) 0.045(2) 0.0058(18) 0.023(2) -0.0015(18)
C18 0.040(3) 0.040(3) 0.034(2) 0.020(2) 0.0003(18) -0.013(2)
C16A 0.052(3) 0.040(3) 0.040(2) 0.009(2) 0.020(2) -0.016(2)
C17A 0.051(3) 0.0185(19) 0.045(2) 0.0058(18) 0.023(2) -0.0015(18)
C18A 0.040(3) 0.040(3) 0.034(2) 0.020(2) 0.0003(18) -0.013(2)
N5 0.141(4) 0.052(2) 0.133(4) 0.020(2) 0.110(4) 0.015(2)
C19 0.0411(17) 0.0343(16) 0.0366(16) -0.0012(13) 0.0153(14) 0.0034(13)
C20 0.064(2) 0.0335(18) 0.065(2) -0.0010(17) 0.039(2) 0.0084(16)

loop_
_atom_type_symbol
_atom_type_description
_atom_type_scat_dispersion_real
_atom_type_scat_dispersion_imag
_atom_type_scat_source
C C 0.0033 0.0016 'International Tables Vol C Tables 4.2.6.8 and 6.1.1.4'
H H 0.0000 0.0000 'International Tables Vol C Tables 4.2.6.8 and 6.1.1.4'
N N 0.0061 0.0033 'International Tables Vol C Tables 4.2.6.8 and 6.1.1.4'
O O 0.0106 0.0060 'International Tables Vol C Tables 4.2.6.8 and 6.1.1.4'
P P 0.1023 0.0942 'International Tables Vol C Tables 4.2.6.8 and 6.1.1.4'
Cl Cl 0.1484 0.1585 'International Tables Vol C Tables 4.2.6.8 and 6.1.1.4'
Rh Rh -1.1178 0.9187 'International Tables Vol C Tables 4.2.6.8 and 6.1.1.4'

loop_
_geom_angle_atom_site_label_1
_geom_angle_atom_site_label_2
_geom_angle_atom_site_label_3
_geom_angle
_geom_angle_site_symmetry_1
_geom_angle_site_symmetry_3
_geom_angle_publ_flag
C1 Rh1 P1 88.92(8) . . ?
C1 Rh1 N3 171.25(9) . . ?
P1 Rh1 N3 96.21(6) . . ?
C1 Rh1 Cl1 85.97(8) . . ?
P1 Rh1 Cl1 171.56(2) . . ?
N3 Rh1 Cl1 89.72(6) . . ?
C6 Rh2 N4A 163.6(2) . . ?
C6 Rh2 P2 90.53(8) . . ?
N4A Rh2 P2 98.0(3) . . ?
C6 Rh2 N4 173.71(14) . . ?
N4A Rh2 N4 14.3(2) . . ?
P2 Rh2 N4 95.76(12) . . ?
C6 Rh2 Cl2 84.33(8) . . ?
N4A Rh2 Cl2 87.9(3) . . ?
P2 Rh2 Cl2 173.66(2) . . ?
N4 Rh2 Cl2 89.38(12) . . ?
O1 P1 N1 103.84(9) . . ?
O1 P1 N2 105.93(10) . . ?
N1 P1 N2 82.78(9) . . ?
O1 P1 Rh1 114.72(7) . . ?
N1 P1 Rh1 120.14(7) . . ?
N2 P1 Rh1 124.09(7) . . ?
O1 P1 P2 106.75(6) . . ?
N1 P1 P2 41.45(7) . . ?
N2 P1 P2 41.55(7) . . ?
Rh1 P1 P2 138.35(3) . . ?
O3 P2 N1 104.53(9) . . ?
O3 P2 N2 103.89(10) . . ?
N1 P2 N2 82.81(9) . . ?
O3 P2 Rh2 114.13(7) . . ?
N1 P2 Rh2 124.14(7) . . ?
N2 P2 Rh2 122.08(7) . . ?
O3 P2 P1 105.84(6) . . ?
N1 P2 P1 41.42(7) . . ?
N2 P2 P1 41.60(7) . . ?
Rh2 P2 P1 140.00(3) . . ?
C2 O1 P1 120.40(14) . . ?
C7 O3 C7A 31.0(3) . . ?
C7 O3 P2 121.2(2) . . ?
C7A O3 P2 124.3(3) . . ?
C11 N1 P1 130.42(16) . . ?
C11 N1 P2 132.37(16) . . ?
P1 N1 P2 97.13(10) . . ?
C15 N2 P2 130.60(17) . . ?
C15 N2 P1 130.78(17) . . ?
P2 N2 P1 96.85(10) . . ?
C4 N3 C5 108.24(19) . . ?
C4 N3 C3 106.7(2) . . ?
C5 N3 C3 108.07(19) . . ?
C4 N3 Rh1 110.55(15) . . ?
C5 N3 Rh1 105.38(15) . . ?
C3 N3 Rh1 117.56(15) . . ?
O2 C1 Rh1 174.1(2) . . ?
O1 C2 C3 111.0(2) . . ?
O1 C2 H2A 109.4 . . ?
C3 C2 H2A 109.4 . . ?
O1 C2 H2B 109.4 . . ?
C3 C2 H2B 109.4 . . ?
H2A C2 H2B 108.0 . . ?
N3 C3 C2 114.7(2) . . ?
N3 C3 H3A 108.6 . . ?
C2 C3 H3A 108.6 . . ?
N3 C3 H3B 108.6 . . ?
C2 C3 H3B 108.6 . . ?
H3A C3 H3B 107.6 . . ?
N3 C4 H4A 109.5 . . ?
N3 C4 H4B 109.5 . . ?
H4A C4 H4B 109.5 . . ?
N3 C4 H4C 109.5 . . ?
H4A C4 H4C 109.5 . . ?
H4B C4 H4C 109.5 . . ?
N3 C5 H5A 109.5 . . ?
N3 C5 H5B 109.5 . . ?
H5A C5 H5B 109.5 . . ?
N3 C5 H5C 109.5 . . ?
H5A C5 H5C 109.5 . . ?
H5B C5 H5C 109.5 . . ?
O4 C6 Rh2 172.4(2) . . ?
C9 N4 C10 108.2(5) . . ?
C9 N4 C8 105.8(4) . . ?
C10 N4 C8 108.9(4) . . ?
C9 N4 Rh2 109.5(3) . . ?
C10 N4 Rh2 106.2(3) . . ?
C8 N4 Rh2 118.0(3) . . ?
O3 C7 C8 110.1(3) . . ?
O3 C7 H7A 109.6 . . ?
C8 C7 H7A 109.6 . . ?
O3 C7 H7B 109.6 . . ?
C8 C7 H7B 109.6 . . ?
H7A C7 H7B 108.1 . . ?
N4 C8 C7 114.3(3) . . ?
N4 C8 H8A 108.7 . . ?
C7 C8 H8A 108.7 . . ?
N4 C8 H8B 108.7 . . ?
C7 C8 H8B 108.7 . . ?
H8A C8 H8B 107.6 . . ?
N4 C9 H9A 109.5 . . ?
N4 C9 H9B 109.5 . . ?
H9A C9 H9B 109.5 . . ?
N4 C9 H9C 109.5 . . ?
H9A C9 H9C 109.5 . . ?
H9B C9 H9C 109.5 . . ?
N4 C10 H10A 109.5 . . ?
N4 C10 H10B 109.5 . . ?
H10A C10 H10B 109.5 . . ?
N4 C10 H10C 109.5 . . ?
H10A C10 H10C 109.5 . . ?
H10B C10 H10C 109.5 . . ?
C10A N4A C9A 108.7(10) . . ?
C10A N4A C8A 106.3(8) . . ?
C9A N4A C8A 108.6(9) . . ?
C10A N4A Rh2 109.1(7) . . ?
C9A N4A Rh2 108.9(7) . . ?
C8A N4A Rh2 115.1(6) . . ?
O3 C7A C8A 115.3(6) . . ?
O3 C7A H7C 108.5 . . ?
C8A C7A H7C 108.5 . . ?
O3 C7A H7D 108.5 . . ?
C8A C7A H7D 108.5 . . ?
H7C C7A H7D 107.5 . . ?
C7A C8A N4A 117.0(7) . . ?
C7A C8A H8C 108.0 . . ?
N4A C8A H8C 108.0 . . ?
C7A C8A H8D 108.0 . . ?
N4A C8A H8D 108.0 . . ?
H8C C8A H8D 107.3 . . ?
N4A C9A H9D 109.5 . . ?
N4A C9A H9E 109.5 . . ?
H9D C9A H9E 109.5 . . ?
N4A C9A H9F 109.5 . . ?
H9D C9A H9F 109.5 . . ?
H9E C9A H9F 109.5 . . ?
N4A C10A H10D 109.5 . . ?
N4A C10A H10E 109.5 . . ?
H10D C10A H10E 109.5 . . ?
N4A C10A H10F 109.5 . . ?
H10D C10A H10F 109.5 . . ?
H10E C10A H10F 109.5 . . ?
N1 C11 C12 109.1(2) . . ?
N1 C11 C14 108.7(2) . . ?
C12 C11 C14 108.8(2) . . ?
N1 C11 C13 109.28(19) . . ?
C12 C11 C13 110.2(2) . . ?
C14 C11 C13 110.6(2) . . ?
C11 C12 H12A 109.5 . . ?
C11 C12 H12B 109.5 . . ?
H12A C12 H12B 109.5 . . ?
C11 C12 H12C 109.5 . . ?
H12A C12 H12C 109.5 . . ?
H12B C12 H12C 109.5 . . ?
C11 C13 H13A 109.5 . . ?
C11 C13 H13B 109.5 . . ?
H13A C13 H13B 109.5 . . ?
C11 C13 H13C 109.5 . . ?
H13A C13 H13C 109.5 . . ?
H13B C13 H13C 109.5 . . ?
C11 C14 H14A 109.5 . . ?
C11 C14 H14B 109.5 . . ?
H14A C14 H14B 109.5 . . ?
C11 C14 H14C 109.5 . . ?
H14A C14 H14C 109.5 . . ?
H14B C14 H14C 109.5 . . ?
C16 C15 C18A 129.2(4) . . ?
C16 C15 N2 114.0(3) . . ?
C18A C15 N2 116.6(3) . . ?
C16 C15 C18 115.8(4) . . ?
C18A C15 C18 48.5(4) . . ?
N2 C15 C18 108.8(3) . . ?
C16 C15 C17A 43.3(4) . . ?
C18A C15 C17A 113.0(4) . . ?
N2 C15 C17A 109.9(3) . . ?
C18 C15 C17A 141.2(4) . . ?
C16 C15 C16A 57.3(4) . . ?
C18A C15 C16A 111.3(4) . . ?
N2 C15 C16A 104.1(3) . . ?
C18 C15 C16A 67.6(4) . . ?
C17A C15 C16A 100.4(4) . . ?
C16 C15 C17 112.3(4) . . ?
C18A C15 C17 51.9(4) . . ?
N2 C15 C17 104.1(3) . . ?
C18 C15 C17 100.3(4) . . ?
C17A C15 C17 72.4(3) . . ?
C16A C15 C17 151.6(3) . . ?
C15 C16 H16A 109.5 . . ?
C15 C16 H16B 109.5 . . ?
H16A C16 H16B 109.5 . . ?
C15 C16 H16C 109.5 . . ?
H16A C16 H16C 109.5 . . ?
H16B C16 H16C 109.5 . . ?
C15 C17 H17A 109.5 . . ?
C15 C17 H17B 109.5 . . ?
H17A C17 H17B 109.5 . . ?
C15 C17 H17C 109.5 . . ?
H17A C17 H17C 109.5 . . ?
H17B C17 H17C 109.5 . . ?
C15 C18 H18A 109.5 . . ?
C15 C18 H18B 109.5 . . ?
H18A C18 H18B 109.5 . . ?
C15 C18 H18C 109.5 . . ?
H18A C18 H18C 109.5 . . ?
H18B C18 H18C 109.5 . . ?
C15 C16A H16D 109.5 . . ?
C15 C16A H16E 109.5 . . ?
H16D C16A H16E 109.5 . . ?
C15 C16A H16F 109.5 . . ?
H16D C16A H16F 109.5 . . ?
H16E C16A H16F 109.5 . . ?
C15 C17A H17D 109.5 . . ?
C15 C17A H17E 109.5 . . ?
H17D C17A H17E 109.5 . . ?
C15 C17A H17F 109.5 . . ?
H17D C17A H17F 109.5 . . ?
H17E C17A H17F 109.5 . . ?
C15 C18A H18D 109.5 . . ?
C15 C18A H18E 109.5 . . ?
H18D C18A H18E 109.5 . . ?
C15 C18A H18F 109.5 . . ?
H18D C18A H18F 109.5 . . ?
H18E C18A H18F 109.5 . . ?
C20 C19 H19A 109.5 . . ?
C20 C19 H19B 109.5 . . ?
H19A C19 H19B 109.5 . . ?
C20 C19 H19C 109.5 . . ?
H19A C19 H19C 109.5 . . ?
H19B C19 H19C 109.5 . . ?
N5 C20 C19 179.5(5) . . ?

loop_
_geom_bond_atom_site_label_1
_geom_bond_atom_site_label_2
_geom_bond_distance
_geom_bond_site_symmetry_2
_geom_bond_publ_flag
Rh1 C1 1.816(3) . ?
Rh1 P1 2.1782(6) . ?
Rh1 N3 2.181(2) . ?
Rh1 Cl1 2.4087(7) . ?
Rh2 C6 1.808(3) . ?
Rh2 N4A 2.186(11) . ?
Rh2 P2 2.1935(6) . ?
Rh2 N4 2.194(5) . ?
Rh2 Cl2 2.4035(6) . ?
P1 O1 1.6032(16) . ?
P1 N1 1.6897(19) . ?
P1 N2 1.695(2) . ?
P1 P2 2.5342(8) . ?
P2 O3 1.6090(17) . ?
P2 N1 1.691(2) . ?
P2 N2 1.693(2) . ?
O1 C2 1.455(3) . ?
O2 C1 1.138(3) . ?
O3 C7 1.444(4) . ?
O3 C7A 1.461(7) . ?
O4 C6 1.146(3) . ?
N1 C11 1.483(3) . ?
N2 C15 1.484(3) . ?
N3 C4 1.492(3) . ?
N3 C5 1.493(3) . ?
C2 C3 1.502(4) . ?
C2 H2A 0.9900 . ?
C2 H2B 0.9900 . ?
C3 N3 1.494(3) . ?
C3 H3A 0.9900 . ?
C3 H3B 0.9900 . ?
C4 H4A 0.9800 . ?
C4 H4B 0.9800 . ?
C4 H4C 0.9800 . ?
C5 H5A 0.9800 . ?
C5 H5B 0.9800 . ?
C5 H5C 0.9800 . ?
N4 C9 1.492(6) . ?
N4 C10 1.494(6) . ?
N4 C8 1.496(6) . ?
C7 C8 1.500(5) . ?
C7 H7A 0.9900 . ?
C7 H7B 0.9900 . ?
C8 H8A 0.9900 . ?
C8 H8B 0.9900 . ?
C9 H9A 0.9800 . ?
C9 H9B 0.9800 . ?
C9 H9C 0.9800 . ?
C10 H10A 0.9800 . ?
C10 H10B 0.9800 . ?
C10 H10C 0.9800 . ?
N4A C10A 1.464(12) . ?
N4A C9A 1.490(11) . ?
N4A C8A 1.491(11) . ?
C7A C8A 1.481(10) . ?
C7A H7C 0.9900 . ?
C7A H7D 0.9900 . ?
C8A H8C 0.9900 . ?
C8A H8D 0.9900 . ?
C9A H9D 0.9800 . ?
C9A H9E 0.9800 . ?
C9A H9F 0.9800 . ?
C10A H10D 0.9800 . ?
C10A H10E 0.9800 . ?
C10A H10F 0.9800 . ?
C11 C12 1.518(4) . ?
C11 C14 1.525(3) . ?
C11 C13 1.525(4) . ?
C12 H12A 0.9800 . ?
C12 H12B 0.9800 . ?
C12 H12C 0.9800 . ?
C13 H13A 0.9800 . ?
C13 H13B 0.9800 . ?
C13 H13C 0.9800 . ?
C14 H14A 0.9800 . ?
C14 H14B 0.9800 . ?
C14 H14C 0.9800 . ?
C15 C16 1.384(7) . ?
C15 C18A 1.399(6) . ?
C15 C18 1.549(6) . ?
C15 C17A 1.585(6) . ?
C15 C16A 1.625(7) . ?
C15 C17 1.642(6) . ?
C16 H16A 0.9800 . ?
C16 H16B 0.9800 . ?
C16 H16C 0.9800 . ?
C17 H17A 0.9800 . ?
C17 H17B 0.9800 . ?
C17 H17C 0.9800 . ?
C18 H18A 0.9800 . ?
C18 H18B 0.9800 . ?
C18 H18C 0.9800 . ?
C16A H16D 0.9800 . ?
C16A H16E 0.9800 . ?
C16A H16F 0.9800 . ?
C17A H17D 0.9800 . ?
C17A H17E 0.9800 . ?
C17A H17F 0.9800 . ?
C18A H18D 0.9800 . ?
C18A H18E 0.9800 . ?
C18A H18F 0.9800 . ?
N5 C20 1.118(5) . ?
C19 C20 1.453(5) . ?
C19 H19A 0.9800 . ?
C19 H19B 0.9800 . ?
C19 H19C 0.9800 . ?
